data_7117879
loop_
_publ_author_name
'Shi, Taoda'
'Guo, Xin'
'Teng, Shenghan'
'Hu, Wenhao'

_publ_section_title
;
 Pd(ii)-catalyzed formal [4+1] cycloaddition reactions of diazoacetates
 and aryl propargyl alcohols to form 2,5-dihydrofurans.
;
_journal_issue 82
_journal_name_full 'Chemical communications (Cambridge, England)'
_journal_page_first 15204
_journal_page_last 15207
_journal_paper_doi 10.1039/c5cc05000f
_journal_volume 51
_journal_year 2015
_chemical_formula_sum 'C17 H14 O4'
_chemical_formula_weight 282.28
_chemical_name_systematic '2,3-diphenyl-2,5-dihydrofuran-2-carboxylic acid'
_space_group_IT_number 19
_symmetry_cell_setting orthorhombic
_symmetry_space_group_name_Hall 'P 2ac 2ab'
_symmetry_space_group_name_H-M 'P 21 21 21'
_atom_sites_solution_hydrogens geom
_atom_sites_solution_primary direct
_atom_sites_solution_secondary difmap
_audit_block_doi 10.5517/cc13s1b8
_audit_creation_method SHELXL-97
_audit_update_record
;
2014-11-26 deposited with the CCDC.
2015-08-11 downloaded from the CCDC.
;
_cell_angle_alpha 90.00
_cell_angle_beta 90.00
_cell_angle_gamma 90.00
_cell_formula_units_Z 4
_cell_length_a 6.7978(7)
_cell_length_b 7.3605(7)
_cell_length_c 29.386(3)
_cell_measurement_temperature 296(2)
_cell_volume 1470.3(3)
_computing_structure_refinement 'SHELXL-97 (Sheldrick, 2008)'
_computing_structure_solution 'SHELXS-97 (Sheldrick, 2008)'
_diffrn_ambient_temperature 296(2)
_diffrn_measured_fraction_theta_full 0.984
_diffrn_measured_fraction_theta_max 0.984
_diffrn_radiation_monochromator graphite
_diffrn_radiation_source 'fine-focus sealed tube'
_diffrn_radiation_type MoK\a
_diffrn_radiation_wavelength 0.71073
_diffrn_reflns_av_R_equivalents 0.0346
_diffrn_reflns_av_sigmaI/netI 0.0243
_diffrn_reflns_limit_h_max 9
_diffrn_reflns_limit_h_min -8
_diffrn_reflns_limit_k_max 9
_diffrn_reflns_limit_k_min -8
_diffrn_reflns_limit_l_max 39
_diffrn_reflns_limit_l_min -39
_diffrn_reflns_number 20114
_diffrn_reflns_theta_full 28.71
_diffrn_reflns_theta_max 28.71
_diffrn_reflns_theta_min 2.77
_exptl_absorpt_coefficient_mu 0.091
_exptl_absorpt_correction_T_max 0.9803
_exptl_absorpt_correction_T_min 0.9663
_exptl_absorpt_correction_type multi-scan
_exptl_crystal_colour colorless
_exptl_crystal_density_diffrn 1.275
_exptl_crystal_density_method 'not measured'
_exptl_crystal_description block
_exptl_crystal_F_000 592
_exptl_crystal_recrystallization_method 'Re-crystallisation from solvent: '
_exptl_crystal_size_max 0.38
_exptl_crystal_size_mid 0.26
_exptl_crystal_size_min 0.22
_refine_diff_density_max 0.343
_refine_diff_density_min -0.169
_refine_diff_density_rms 0.043
_refine_ls_abs_structure_details 'Flack H D (1983), Acta Cryst. A39, 876-881'
_refine_ls_abs_structure_Flack 0.3(17)
_refine_ls_extinction_method none
_refine_ls_goodness_of_fit_ref 1.044
_refine_ls_hydrogen_treatment constr
_refine_ls_matrix_type full
_refine_ls_number_parameters 190
_refine_ls_number_reflns 3711
_refine_ls_number_restraints 0
_refine_ls_restrained_S_all 1.044
_refine_ls_R_factor_all 0.0742
_refine_ls_R_factor_gt 0.0541
_refine_ls_shift/su_max 0.000
_refine_ls_shift/su_mean 0.000
_refine_ls_structure_factor_coef Fsqd
_refine_ls_weighting_details 'calc w=1/[\s^2^(Fo^2^)+(0.0816P)^2^+0.2515P] where P=(Fo^2^+2Fc^2^)/3'
_refine_ls_weighting_scheme calc
_refine_ls_wR_factor_gt 0.1486
_refine_ls_wR_factor_ref 0.1607
_reflns_number_gt 2749
_reflns_number_total 3711
_reflns_threshold_expression >2sigma(I)
_cod_data_source_file c5cc05000f2.cif
_cod_data_source_block z
_cod_depositor_comments
;
The following automatic conversions were performed:

'_symmetry_cell_setting' value 'Orthorhombic' changed to
'orthorhombic' according to
/usr/data/users/saulius/crontab/automatic-downloads/current/RSC/lib/dictionaries/cif_core.dic
dictionary named 'cif_core.dic' version 2.4.2 from 2011-04-26.

Automatic conversion script
Id: cif_fix_values 3271 2015-04-21 07:52:19Z andrius 
;
_cod_original_sg_symbol_H-M P2(1)2(1)2(1)
_cod_database_code 7117879

loop_
_symmetry_equiv_pos_as_xyz
'x, y, z'
'-x+1/2, -y, z+1/2'
'-x, y+1/2, -z+1/2'
'x+1/2, -y+1/2, -z'

loop_
_atom_site_label
_atom_site_type_symbol
_atom_site_fract_x
_atom_site_fract_y
_atom_site_fract_z
_atom_site_U_iso_or_equiv
_atom_site_adp_type
_atom_site_occupancy
_atom_site_symmetry_multiplicity
_atom_site_calc_flag
_atom_site_refinement_flags
O3 O 1.0264(3) 0.1226(3) 0.06188(6) 0.0755(5) Uani 1 1 d .
O2 O 0.5253(3) 0.0213(3) 0.07712(6) 0.0716(5) Uani 1 1 d .
H2B H 0.4519 -0.0482 0.0634 0.107 Uiso 1 1 calc R
C1 C 0.9183(3) 0.0131(3) 0.13431(7) 0.0470(4) Uani 1 1 d .
C2 C 1.0895(4) 0.0690(3) 0.15557(9) 0.0597(6) Uani 1 1 d .
H2A H 1.1687 0.1560 0.1417 0.072 Uiso 1 1 calc R
C3 C 1.1436(4) -0.0021(4) 0.19666(9) 0.0697(7) Uani 1 1 d .
H3A H 1.2578 0.0383 0.2109 0.084 Uiso 1 1 calc R
C4 C 1.0302(4) -0.1327(4) 0.21701(9) 0.0699(7) Uani 1 1 d .
H4A H 1.0665 -0.1801 0.2451 0.084 Uiso 1 1 calc R
C5 C 0.8643(4) -0.1929(4) 0.19597(9) 0.0701(7) Uani 1 1 d .
H5A H 0.7884 -0.2828 0.2096 0.084 Uiso 1 1 calc R
C6 C 0.8074(4) -0.1213(3) 0.15437(8) 0.0574(5) Uani 1 1 d .
H6A H 0.6946 -0.1641 0.1400 0.069 Uiso 1 1 calc R
C7 C 0.6320(3) 0.3674(3) 0.12737(8) 0.0526(5) Uani 1 1 d .
C8 C 0.6268(4) 0.3162(3) 0.17280(8) 0.0603(6) Uani 1 1 d .
H8A H 0.7197 0.2344 0.1838 0.072 Uiso 1 1 calc R
C9 C 0.4864(4) 0.3844(4) 0.20182(10) 0.0740(7) Uani 1 1 d .
H9A H 0.4867 0.3490 0.2322 0.089 Uiso 1 1 calc R
C10 C 0.3472(4) 0.5030(5) 0.18682(12) 0.0816(8) Uani 1 1 d .
H10A H 0.2523 0.5480 0.2066 0.098 Uiso 1 1 calc R
C11 C 0.3490(4) 0.5546(4) 0.14230(14) 0.0845(9) Uani 1 1 d .
H11A H 0.2544 0.6357 0.1318 0.101 Uiso 1 1 calc R
C12 C 0.4899(4) 0.4880(3) 0.11230(10) 0.0676(6) Uani 1 1 d .
H12A H 0.4888 0.5247 0.0820 0.081 Uiso 1 1 calc R
C13 C 0.8557(3) 0.1078(3) 0.09033(7) 0.0513(5) Uani 1 1 d .
C14 C 0.7878(3) 0.3039(3) 0.09585(8) 0.0523(5) Uani 1 1 d .
C15 C 0.8911(4) 0.4064(4) 0.06766(9) 0.0716(7) Uani 1 1 d .
H15A H 0.8745 0.5312 0.0646 0.086 Uiso 1 1 calc R
C16 C 1.0357(5) 0.2992(4) 0.04176(10) 0.0824(8) Uani 1 1 d .
H16A H 1.0008 0.2945 0.0098 0.099 Uiso 1 1 calc R
H16B H 1.1665 0.3505 0.0447 0.099 Uiso 1 1 calc R
C17 C 0.7055(4) -0.0080(3) 0.06473(7) 0.0590(5) Uani 1 1 d .
O1 O 0.7552(4) -0.1150(3) 0.03640(7) 0.0976(7) Uani 1 1 d .
O1W O 0.2516(3) 0.8251(3) 0.04042(7) 0.0846(6) Uani 1 1 d .

loop_
_atom_site_aniso_label
_atom_site_aniso_U_11
_atom_site_aniso_U_22
_atom_site_aniso_U_33
_atom_site_aniso_U_23
_atom_site_aniso_U_13
_atom_site_aniso_U_12
O3 0.0805(11) 0.0738(11) 0.0722(11) 0.0134(9) 0.0317(9) 0.0141(10)
O2 0.0679(10) 0.0677(10) 0.0792(11) -0.0284(9) -0.0100(9) -0.0028(9)
C1 0.0527(10) 0.0397(10) 0.0486(10) -0.0014(8) 0.0049(8) 0.0045(9)
C2 0.0593(12) 0.0495(12) 0.0704(14) 0.0009(10) -0.0017(11) -0.0045(10)
C3 0.0697(14) 0.0633(15) 0.0761(15) -0.0082(13) -0.0197(13) 0.0019(14)
C4 0.0899(18) 0.0625(15) 0.0572(13) 0.0014(11) -0.0094(12) 0.0179(15)
C5 0.0876(18) 0.0597(15) 0.0628(14) 0.0131(12) 0.0032(13) -0.0045(14)
C6 0.0623(12) 0.0530(12) 0.0570(12) 0.0020(10) -0.0020(10) -0.0086(11)
C7 0.0544(11) 0.0355(10) 0.0679(13) -0.0067(9) -0.0054(10) -0.0003(9)
C8 0.0605(13) 0.0540(13) 0.0665(13) -0.0103(11) -0.0023(11) 0.0073(11)
C9 0.0779(17) 0.0652(16) 0.0788(17) -0.0171(13) 0.0129(14) 0.0012(15)
C10 0.0719(16) 0.0646(16) 0.108(2) -0.0224(17) 0.0179(15) 0.0025(15)
C11 0.0635(15) 0.0581(16) 0.132(3) -0.0064(16) -0.0016(16) 0.0189(13)
C12 0.0669(14) 0.0476(12) 0.0885(17) 0.0018(12) -0.0073(12) 0.0030(12)
C13 0.0559(11) 0.0504(12) 0.0476(10) -0.0002(9) 0.0097(9) 0.0052(10)
C14 0.0555(11) 0.0431(11) 0.0582(11) 0.0033(9) -0.0035(10) -0.0007(9)
C15 0.0839(17) 0.0539(14) 0.0769(15) 0.0148(13) 0.0065(14) -0.0044(12)
C16 0.094(2) 0.0798(18) 0.0734(16) 0.0215(15) 0.0185(16) -0.0088(16)
C17 0.0814(14) 0.0525(12) 0.0430(10) -0.0038(10) -0.0060(10) 0.0105(12)
O1 0.1212(18) 0.0922(15) 0.0795(12) -0.0449(12) -0.0052(12) 0.0221(14)
O1W 0.0783(12) 0.0844(14) 0.0911(13) -0.0368(11) -0.0233(11) 0.0142(10)

loop_
_atom_type_symbol
_atom_type_description
_atom_type_scat_dispersion_real
_atom_type_scat_dispersion_imag
_atom_type_scat_source
C C 0.0033 0.0016 'International Tables Vol C Tables 4.2.6.8 and 6.1.1.4'
H H 0.0000 0.0000 'International Tables Vol C Tables 4.2.6.8 and 6.1.1.4'
O O 0.0106 0.0060 'International Tables Vol C Tables 4.2.6.8 and 6.1.1.4'

loop_
_geom_angle_atom_site_label_1
_geom_angle_atom_site_label_2
_geom_angle_atom_site_label_3
_geom_angle
C16 O3 C13 110.3(2)
C17 O2 H2B 109.5
C6 C1 C2 118.8(2)
C6 C1 C13 122.50(19)
C2 C1 C13 118.7(2)
C3 C2 C1 120.7(2)
C3 C2 H2A 119.6
C1 C2 H2A 119.6
C2 C3 C4 120.2(2)
C2 C3 H3A 119.9
C4 C3 H3A 119.9
C5 C4 C3 119.8(2)
C5 C4 H4A 120.1
C3 C4 H4A 120.1
C4 C5 C6 120.5(3)
C4 C5 H5A 119.7
C6 C5 H5A 119.7
C1 C6 C5 119.9(2)
C1 C6 H6A 120.1
C5 C6 H6A 120.1
C12 C7 C8 117.7(2)
C12 C7 C14 120.0(2)
C8 C7 C14 122.2(2)
C9 C8 C7 121.0(2)
C9 C8 H8A 119.5
C7 C8 H8A 119.5
C10 C9 C8 121.1(3)
C10 C9 H9A 119.5
C8 C9 H9A 119.5
C9 C10 C11 118.9(3)
C9 C10 H10A 120.5
C11 C10 H10A 120.5
C10 C11 C12 121.1(3)
C10 C11 H11A 119.4
C12 C11 H11A 119.4
C7 C12 C11 120.2(3)
C7 C12 H12A 119.9
C11 C12 H12A 119.9
O3 C13 C14 103.60(18)
O3 C13 C17 107.22(18)
C14 C13 C17 112.22(18)
O3 C13 C1 107.60(17)
C14 C13 C1 115.22(18)
C17 C13 C1 110.35(19)
C15 C14 C7 126.2(2)
C15 C14 C13 108.2(2)
C7 C14 C13 125.57(19)
C14 C15 C16 111.9(2)
C14 C15 H15A 124.1
C16 C15 H15A 124.1
O3 C16 C15 104.1(2)
O3 C16 H16A 110.9
C15 C16 H16A 110.9
O3 C16 H16B 110.9
C15 C16 H16B 110.9
H16A C16 H16B 109.0
O1 C17 O2 125.0(3)
O1 C17 C13 121.4(2)
O2 C17 C13 113.60(18)

loop_
_geom_bond_atom_site_label_1
_geom_bond_atom_site_label_2
_geom_bond_distance
O3 C16 1.429(3)
O3 C13 1.434(3)
O2 C17 1.296(3)
O2 H2B 0.8200
C1 C6 1.377(3)
C1 C2 1.384(3)
C1 C13 1.529(3)
C2 C3 1.366(4)
C2 H2A 0.9300
C3 C4 1.369(4)
C3 H3A 0.9300
C4 C5 1.360(4)
C4 H4A 0.9300
C5 C6 1.386(3)
C5 H5A 0.9300
C6 H6A 0.9300
C7 C12 1.385(3)
C7 C8 1.388(3)
C7 C14 1.483(3)
C8 C9 1.375(3)
C8 H8A 0.9300
C9 C10 1.361(4)
C9 H9A 0.9300
C10 C11 1.362(5)
C10 H10A 0.9300
C11 C12 1.391(4)
C11 H11A 0.9300
C12 H12A 0.9300
C13 C14 1.524(3)
C13 C17 1.528(3)
C14 C15 1.322(3)
C15 C16 1.472(4)
C15 H15A 0.9300
C16 H16A 0.9700
C16 H16B 0.9700
C17 O1 1.195(3)

loop_
_geom_torsion_atom_site_label_1
_geom_torsion_atom_site_label_2
_geom_torsion_atom_site_label_3
_geom_torsion_atom_site_label_4
_geom_torsion
C6 C1 C2 C3 -2.7(3)
C13 C1 C2 C3 175.1(2)
C1 C2 C3 C4 1.2(4)
C2 C3 C4 C5 0.7(4)
C3 C4 C5 C6 -0.9(4)
C2 C1 C6 C5 2.5(3)
C13 C1 C6 C5 -175.3(2)
C4 C5 C6 C1 -0.7(4)
C12 C7 C8 C9 -0.6(3)
C14 C7 C8 C9 176.7(2)
C7 C8 C9 C10 0.6(4)
C8 C9 C10 C11 -0.4(4)
C9 C10 C11 C12 0.1(5)
C8 C7 C12 C11 0.3(3)
C14 C7 C12 C11 -177.0(2)
C10 C11 C12 C7 -0.1(4)
C16 O3 C13 C14 -13.9(3)
C16 O3 C13 C17 104.9(2)
C16 O3 C13 C1 -136.4(2)
C6 C1 C13 O3 -136.7(2)
C2 C1 C13 O3 45.6(3)
C6 C1 C13 C14 108.4(2)
C2 C1 C13 C14 -69.4(3)
C6 C1 C13 C17 -20.0(3)
C2 C1 C13 C17 162.26(18)
C12 C7 C14 C15 45.3(3)
C8 C7 C14 C15 -131.9(3)
C12 C7 C14 C13 -134.5(2)
C8 C7 C14 C13 48.3(3)
O3 C13 C14 C15 9.0(3)
C17 C13 C14 C15 -106.3(2)
C1 C13 C14 C15 126.3(2)
O3 C13 C14 C7 -171.2(2)
C17 C13 C14 C7 73.5(3)
C1 C13 C14 C7 -53.9(3)
C7 C14 C15 C16 179.2(2)
C13 C14 C15 C16 -1.0(3)
C13 O3 C16 C15 13.4(3)
C14 C15 C16 O3 -7.5(3)
O3 C13 C17 O1 24.9(3)
C14 C13 C17 O1 138.0(2)
C1 C13 C17 O1 -92.0(3)
O3 C13 C17 O2 -155.6(2)
C14 C13 C17 O2 -42.5(3)
C1 C13 C17 O2 87.5(2)
